data_8103154
loop_
_publ_author_name
'Kwang Ha'

_publ_section_title
;
 Crystal structure of acridinium
 dichloro-(pyridine-2-carboxylato-?2N,O)platinate(II),
 [C13H10N][PtCl2(C6H4NO2)]
;
_journal_issue 3
_journal_name_full 'Zeitschrift f\"ur Kristallographie - New Crystal Structures'
_journal_page_first 325
_journal_volume 226
_journal_year 2011
_chemical_formula_moiety 'C13 H10 N, C6 H4 Cl2 N O2 Pt'
_chemical_formula_sum 'C19 H14 Cl2 N2 O2 Pt'
_chemical_formula_weight 568.31
_chemical_name_systematic
; 
Acridinium dichloro(pyridine-2-carboxylato-\k^2^N,O)platinate(II)
;
_space_group_IT_number 15
_symmetry_cell_setting monoclinic
_symmetry_space_group_name_Hall '-C 2yc'
_symmetry_space_group_name_H-M 'C 1 2/c 1'
_atom_sites_solution_hydrogens geom
_atom_sites_solution_primary direct
_atom_sites_solution_secondary difmap
_audit_creation_method SHELXL-97
_cell_angle_alpha 90.00
_cell_angle_beta 121.309(3)
_cell_angle_gamma 90.00
_cell_formula_units_Z 8
_cell_length_a 26.276(5)
_cell_length_b 8.0555(14)
_cell_length_c 19.944(3)
_cell_measurement_reflns_used 3754
_cell_measurement_temperature 200(2)
_cell_measurement_theta_max 24.64
_cell_measurement_theta_min 2.69
_cell_volume 3606.7(11)
_computing_cell_refinement 'SAINT (Bruker, 2000)'
_computing_data_collection 'SMART (Bruker, 2000)'
_computing_data_reduction 'SAINT (Bruker, 2000)'
_computing_molecular_graphics 'ORTEP-III (Farrugia, 1997)'
_computing_publication_material SHELXL97
_computing_structure_refinement 'SHELXL-97 (Sheldrick, 1997)'
_computing_structure_solution 'SHELXS-97 (Sheldrick, 1997)'
_diffrn_ambient_temperature 200(2)
_diffrn_measured_fraction_theta_full 0.986
_diffrn_measured_fraction_theta_max 0.986
_diffrn_measurement_device_type 'Bruker SMART 1000 CCD'
_diffrn_measurement_method '\f and \w scans'
_diffrn_radiation_monochromator graphite
_diffrn_radiation_source 'fine-focus sealed tube'
_diffrn_radiation_type MoK\a
_diffrn_radiation_wavelength 0.71073
_diffrn_reflns_av_R_equivalents 0.0622
_diffrn_reflns_av_sigmaI/netI 0.0870
_diffrn_reflns_limit_h_max 34
_diffrn_reflns_limit_h_min -34
_diffrn_reflns_limit_k_max 10
_diffrn_reflns_limit_k_min -10
_diffrn_reflns_limit_l_max 23
_diffrn_reflns_limit_l_min -26
_diffrn_reflns_number 12849
_diffrn_reflns_theta_full 28.29
_diffrn_reflns_theta_max 28.29
_diffrn_reflns_theta_min 2.12
_diffrn_standards_decay_% 0
_diffrn_standards_interval_count 0
_diffrn_standards_interval_time 0
_diffrn_standards_number 0
_exptl_absorpt_coefficient_mu 8.093
_exptl_absorpt_correction_T_max 1.000
_exptl_absorpt_correction_T_min 0.741
_exptl_absorpt_correction_type multi-scan
_exptl_absorpt_process_details SADABS
_exptl_crystal_colour yellow
_exptl_crystal_density_diffrn 2.093
_exptl_crystal_density_method 'not measured'
_exptl_crystal_description block
_exptl_crystal_F_000 2160
_exptl_crystal_size_max 0.16
_exptl_crystal_size_mid 0.15
_exptl_crystal_size_min 0.09
_refine_diff_density_max 1.460
_refine_diff_density_min -2.104
_refine_diff_density_rms 0.256
_refine_ls_extinction_method none
_refine_ls_goodness_of_fit_ref 1.024
_refine_ls_hydrogen_treatment constr
_refine_ls_matrix_type full
_refine_ls_number_parameters 235
_refine_ls_number_reflns 4428
_refine_ls_number_restraints 0
_refine_ls_restrained_S_all 1.024
_refine_ls_R_factor_all 0.0894
_refine_ls_R_factor_gt 0.0369
_refine_ls_shift/su_max 0.001
_refine_ls_shift/su_mean 0.000
_refine_ls_structure_factor_coef Fsqd
_refine_ls_weighting_details 'calc w=1/[\s^2^(Fo^2^)+(0.0228P)^2^+0.0000P] where P=(Fo^2^+2Fc^2^)/3'
_refine_ls_weighting_scheme calc
_refine_ls_wR_factor_gt 0.0628
_refine_ls_wR_factor_ref 0.0855
_reflns_number_gt 2827
_reflns_number_total 4428
_reflns_threshold_expression >2sigma(I)
_cod_data_source_file 1267-3419.cff
_cod_data_source_block ptcl2(pic)
_cod_depositor_comments
;
The following automatic conversions were performed:

'_symmetry_cell_setting' value 'Monoclinic' changed to 'monoclinic'
according to /home/saulius/struct/CIF-dictionaries/cif_core.dic
dictionary named 'cif_core.dic' version 2.4.1 from
2010-06-29.

'_exptl_absorpt_correction_type' value 'Multi-scan'
changed to 'multi-scan' according to
/home/saulius/struct/CIF-dictionaries/cif_core.dic dictionary named
'cif_core.dic' version 2.4.1 from 2010-06-29.

Automatic conversion script
Id: cif_fix_values 1715 2011-07-08 13:25:40Z adriana 
;
_cod_original_sg_symbol_H-M C2/c
_cod_database_code 8103154

loop_
_symmetry_equiv_pos_as_xyz
'x, y, z'
'-x, y, -z+1/2'
'x+1/2, y+1/2, z'
'-x+1/2, y+1/2, -z+1/2'
'-x, -y, -z'
'x, -y, z-1/2'
'-x+1/2, -y+1/2, -z'
'x+1/2, -y+1/2, z-1/2'

loop_
_atom_site_label
_atom_site_type_symbol
_atom_site_fract_x
_atom_site_fract_y
_atom_site_fract_z
_atom_site_U_iso_or_equiv
_atom_site_adp_type
_atom_site_occupancy
_atom_site_symmetry_multiplicity
_atom_site_calc_flag
_atom_site_refinement_flags
Pt1 Pt 0.166362(13) 0.97934(3) 0.146871(18) 0.03258(10) Uani 1 1 d .
Cl1 Cl 0.25548(9) 0.8535(2) 0.18563(13) 0.0466(5) Uani 1 1 d .
Cl2 Cl 0.16119(9) 1.0930(3) 0.03815(13) 0.0512(5) Uani 1 1 d .
O1 O 0.0876(2) 1.0874(6) 0.1185(3) 0.0465(14) Uani 1 1 d .
O2 O 0.0239(3) 1.1127(6) 0.1594(4) 0.0623(18) Uani 1 1 d .
N1 N 0.1604(3) 0.8941(6) 0.2369(3) 0.0323(14) Uani 1 1 d .
C1 C 0.1970(3) 0.7896(9) 0.2930(4) 0.0397(19) Uani 1 1 d .
H1 H 0.2304 0.7466 0.2921 0.048 Uiso 1 1 calc R
C2 C 0.1878(4) 0.7417(9) 0.3526(5) 0.044(2) Uani 1 1 d .
H2 H 0.2145 0.6672 0.3922 0.053 Uiso 1 1 calc R
C3 C 0.1396(4) 0.8035(10) 0.3535(5) 0.045(2) Uani 1 1 d .
H3 H 0.1334 0.7755 0.3950 0.054 Uiso 1 1 calc R
C4 C 0.1003(4) 0.9062(9) 0.2941(5) 0.043(2) Uani 1 1 d .
H4 H 0.0659 0.9466 0.2929 0.051 Uiso 1 1 calc R
C5 C 0.1113(3) 0.9499(8) 0.2365(5) 0.0362(18) Uani 1 1 d .
C6 C 0.0707(4) 1.0579(9) 0.1684(5) 0.046(2) Uani 1 1 d .
N2 N 0.0536(3) 0.7148(6) -0.0220(4) 0.0391(16) Uani 1 1 d .
H2A H 0.0250 0.7751 -0.0593 0.047 Uiso 1 1 calc R
C7 C 0.1006(3) 0.6742(8) -0.0292(5) 0.039(2) Uani 1 1 d .
C8 C 0.1024(4) 0.7249(9) -0.0960(5) 0.049(2) Uani 1 1 d .
H8 H 0.0699 0.7830 -0.1378 0.059 Uiso 1 1 calc R
C9 C 0.1513(4) 0.6887(10) -0.0988(6) 0.056(3) Uani 1 1 d .
H9 H 0.1533 0.7245 -0.1428 0.067 Uiso 1 1 calc R
C10 C 0.1991(4) 0.6005(10) -0.0394(6) 0.057(3) Uani 1 1 d .
H10 H 0.2325 0.5770 -0.0441 0.069 Uiso 1 1 calc R
C11 C 0.1989(4) 0.5471(9) 0.0254(6) 0.051(2) Uani 1 1 d .
H11 H 0.2320 0.4884 0.0659 0.061 Uiso 1 1 calc R
C12 C 0.1482(3) 0.5808(8) 0.0312(5) 0.041(2) Uani 1 1 d .
C13 C 0.1435(3) 0.5258(8) 0.0951(5) 0.0434(19) Uani 1 1 d .
H13 H 0.1740 0.4590 0.1349 0.052 Uiso 1 1 calc R
C14 C 0.0941(3) 0.5694(8) 0.0996(5) 0.0363(18) Uani 1 1 d .
C15 C 0.0876(4) 0.5156(9) 0.1631(5) 0.048(2) Uani 1 1 d .
H15 H 0.1170 0.4465 0.2031 0.058 Uiso 1 1 calc R
C16 C 0.0388(4) 0.5643(10) 0.1658(5) 0.049(2) Uani 1 1 d .
H16 H 0.0344 0.5287 0.2079 0.058 Uiso 1 1 calc R
C17 C -0.0048(4) 0.6665(9) 0.1069(5) 0.045(2) Uani 1 1 d .
H17 H -0.0377 0.7001 0.1111 0.054 Uiso 1 1 calc R
C18 C -0.0022(3) 0.7197(9) 0.0438(5) 0.041(2) Uani 1 1 d .
H18 H -0.0324 0.7881 0.0045 0.049 Uiso 1 1 calc R
C19 C 0.0482(3) 0.6679(8) 0.0393(5) 0.0339(17) Uani 1 1 d .

loop_
_atom_site_aniso_label
_atom_site_aniso_U_11
_atom_site_aniso_U_22
_atom_site_aniso_U_33
_atom_site_aniso_U_23
_atom_site_aniso_U_13
_atom_site_aniso_U_12
Pt1 0.03319(17) 0.03308(15) 0.03225(17) 0.00132(14) 0.01755(14) -0.00210(13)
Cl1 0.0379(12) 0.0576(12) 0.0493(14) 0.0072(10) 0.0262(11) 0.0054(9)
Cl2 0.0519(14) 0.0643(12) 0.0438(13) 0.0153(11) 0.0294(12) 0.0026(10)
O1 0.046(4) 0.045(3) 0.049(4) 0.015(3) 0.026(3) 0.013(3)
O2 0.051(4) 0.057(3) 0.090(5) 0.021(3) 0.045(4) 0.028(3)
N1 0.031(4) 0.033(3) 0.029(4) -0.003(3) 0.013(3) -0.006(3)
C1 0.034(5) 0.045(4) 0.034(5) 0.008(4) 0.014(4) -0.001(4)
C2 0.044(5) 0.058(5) 0.027(5) 0.012(4) 0.015(4) -0.001(4)
C3 0.053(6) 0.061(5) 0.028(5) -0.003(4) 0.026(5) -0.014(4)
C4 0.043(5) 0.045(4) 0.046(6) -0.012(4) 0.027(5) -0.002(4)
C5 0.046(5) 0.035(4) 0.035(5) -0.004(3) 0.026(4) -0.002(3)
C6 0.046(6) 0.040(4) 0.054(6) 0.005(4) 0.028(5) -0.001(4)
N2 0.034(4) 0.034(3) 0.053(5) -0.001(3) 0.025(4) 0.003(3)
C7 0.042(5) 0.025(3) 0.059(6) -0.005(4) 0.034(5) 0.000(3)
C8 0.060(6) 0.045(4) 0.062(6) 0.012(4) 0.045(6) 0.011(4)
C9 0.076(7) 0.048(5) 0.071(7) -0.003(5) 0.057(7) 0.006(5)
C10 0.052(6) 0.048(5) 0.091(8) -0.015(5) 0.050(6) 0.002(4)
C11 0.038(5) 0.046(5) 0.071(7) -0.011(4) 0.030(5) 0.004(4)
C12 0.035(5) 0.028(4) 0.063(6) -0.006(4) 0.028(5) -0.003(3)
C13 0.032(5) 0.038(4) 0.045(5) -0.005(4) 0.010(4) 0.005(3)
C14 0.038(5) 0.031(4) 0.037(5) -0.005(3) 0.017(4) -0.006(3)
C15 0.056(6) 0.040(4) 0.037(5) -0.003(4) 0.016(4) -0.004(4)
C16 0.054(6) 0.056(5) 0.039(5) -0.009(4) 0.026(5) -0.013(4)
C17 0.034(5) 0.057(5) 0.050(6) -0.005(4) 0.026(5) -0.001(4)
C18 0.031(5) 0.044(4) 0.048(6) -0.011(4) 0.020(4) 0.000(3)
C19 0.033(5) 0.033(4) 0.033(5) -0.007(3) 0.015(4) -0.009(3)

loop_
_atom_type_symbol
_atom_type_description
_atom_type_scat_dispersion_real
_atom_type_scat_dispersion_imag
_atom_type_scat_source
C C 0.0033 0.0016 'International Tables Vol C Tables 4.2.6.8 and 6.1.1.4'
H H 0.0000 0.0000 'International Tables Vol C Tables 4.2.6.8 and 6.1.1.4'
Cl Cl 0.1484 0.1585 'International Tables Vol C Tables 4.2.6.8 and 6.1.1.4'
N N 0.0061 0.0033 'International Tables Vol C Tables 4.2.6.8 and 6.1.1.4'
O O 0.0106 0.0060 'International Tables Vol C Tables 4.2.6.8 and 6.1.1.4'
Pt Pt -1.7033 8.3905 'International Tables Vol C Tables 4.2.6.8 and 6.1.1.4'

loop_
_geom_angle_atom_site_label_1
_geom_angle_atom_site_label_2
_geom_angle_atom_site_label_3
_geom_angle
N1 Pt1 O1 81.6(2)
N1 Pt1 Cl1 95.06(18)
O1 Pt1 Cl1 176.64(16)
N1 Pt1 Cl2 172.43(17)
O1 Pt1 Cl2 90.82(16)
Cl1 Pt1 Cl2 92.50(7)
C6 O1 Pt1 114.2(5)
C1 N1 C5 118.9(6)
C1 N1 Pt1 127.7(5)
C5 N1 Pt1 113.4(5)
N1 C1 C2 121.7(7)
N1 C1 H1 119.2
C2 C1 H1 119.2
C3 C2 C1 119.1(7)
C3 C2 H2 120.5
C1 C2 H2 120.5
C2 C3 C4 119.5(7)
C2 C3 H3 120.2
C4 C3 H3 120.2
C5 C4 C3 119.3(7)
C5 C4 H4 120.4
C3 C4 H4 120.4
N1 C5 C4 121.5(7)
N1 C5 C6 115.0(6)
C4 C5 C6 123.5(7)
O2 C6 O1 122.4(8)
O2 C6 C5 121.8(7)
O1 C6 C5 115.8(7)
C7 N2 C19 123.9(7)
C7 N2 H2A 118.1
C19 N2 H2A 118.1
N2 C7 C8 120.5(7)
N2 C7 C12 119.1(7)
C8 C7 C12 120.4(7)
C9 C8 C7 118.3(8)
C9 C8 H8 120.8
C7 C8 H8 120.8
C8 C9 C10 122.1(8)
C8 C9 H9 118.9
C10 C9 H9 118.9
C11 C10 C9 121.5(8)
C11 C10 H10 119.3
C9 C10 H10 119.3
C10 C11 C12 118.8(8)
C10 C11 H11 120.6
C12 C11 H11 120.6
C13 C12 C7 118.6(7)
C13 C12 C11 122.6(8)
C7 C12 C11 118.8(8)
C14 C13 C12 120.1(7)
C14 C13 H13 120.0
C12 C13 H13 120.0
C13 C14 C19 119.7(7)
C13 C14 C15 121.7(7)
C19 C14 C15 118.6(7)
C16 C15 C14 119.5(8)
C16 C15 H15 120.2
C14 C15 H15 120.2
C15 C16 C17 120.7(8)
C15 C16 H16 119.7
C17 C16 H16 119.7
C18 C17 C16 123.0(7)
C18 C17 H17 118.5
C16 C17 H17 118.5
C17 C18 C19 117.2(7)
C17 C18 H18 121.4
C19 C18 H18 121.4
N2 C19 C14 118.5(6)
N2 C19 C18 120.6(7)
C14 C19 C18 120.9(7)

loop_
_geom_bond_atom_site_label_1
_geom_bond_atom_site_label_2
_geom_bond_distance
Pt1 N1 2.002(6)
Pt1 O1 2.035(5)
Pt1 Cl1 2.2863(19)
Pt1 Cl2 2.2916(19)
O1 C6 1.304(9)
O2 C6 1.229(9)
N1 C1 1.329(9)
N1 C5 1.364(8)
C1 C2 1.386(9)
C1 H1 0.9500
C2 C3 1.370(10)
C2 H2 0.9500
C3 C4 1.372(11)
C3 H3 0.9500
C4 C5 1.366(9)
C4 H4 0.9500
C5 C6 1.495(11)
N2 C7 1.356(8)
N2 C19 1.356(9)
N2 H2A 0.8800
C7 C8 1.418(10)
C7 C12 1.420(11)
C8 C9 1.348(10)
C8 H8 0.9500
C9 C10 1.392(12)
C9 H9 0.9500
C10 C11 1.365(12)
C10 H10 0.9500
C11 C12 1.420(9)
C11 H11 0.9500
C12 C13 1.414(10)
C13 C14 1.392(9)
C13 H13 0.9500
C14 C19 1.423(10)
C14 C15 1.429(10)
C15 C16 1.369(10)
C15 H15 0.9500
C16 C17 1.404(11)
C16 H16 0.9500
C17 C18 1.364(10)
C17 H17 0.9500
C18 C19 1.434(9)
C18 H18 0.9500

loop_
_geom_hbond_atom_site_label_D
_geom_hbond_atom_site_label_H
_geom_hbond_atom_site_label_A
_geom_hbond_distance_DH
_geom_hbond_distance_HA
_geom_hbond_distance_DA
_geom_hbond_angle_DHA
_geom_hbond_site_symmetry_A
N2 H2A O2 0.88 1.95 2.792(9) 160.4 5_575
C1 H1 Cl1 0.95 2.67 3.259(7) 120.4 .
C3 H3 Cl2 0.95 2.76 3.523(8) 137.4 6_576
C8 H8 O2 0.95 2.42 3.157(10) 134.0 5_575
C18 H18 O1 0.95 2.33 3.222(10) 156.1 5_575

loop_
_geom_torsion_atom_site_label_1
_geom_torsion_atom_site_label_2
_geom_torsion_atom_site_label_3
_geom_torsion_atom_site_label_4
_geom_torsion
N1 Pt1 O1 C6 1.2(5)
Cl1 Pt1 O1 C6 -8(3)
Cl2 Pt1 O1 C6 -179.0(5)
O1 Pt1 N1 C1 176.2(6)
Cl1 Pt1 N1 C1 -4.4(6)
Cl2 Pt1 N1 C1 174.0(9)
O1 Pt1 N1 C5 -1.8(5)
Cl1 Pt1 N1 C5 177.7(4)
Cl2 Pt1 N1 C5 -3.9(15)
C5 N1 C1 C2 -2.7(10)
Pt1 N1 C1 C2 179.5(5)
N1 C1 C2 C3 0.2(11)
C1 C2 C3 C4 2.4(12)
C2 C3 C4 C5 -2.4(12)
C1 N1 C5 C4 2.8(10)
Pt1 N1 C5 C4 -179.1(5)
C1 N1 C5 C6 -176.1(6)
Pt1 N1 C5 C6 2.0(8)
C3 C4 C5 N1 -0.2(11)
C3 C4 C5 C6 178.6(7)
Pt1 O1 C6 O2 -179.3(6)
Pt1 O1 C6 C5 -0.5(8)
N1 C5 C6 O2 177.8(7)
C4 C5 C6 O2 -1.0(12)
N1 C5 C6 O1 -1.0(10)
C4 C5 C6 O1 -179.8(7)
C19 N2 C7 C8 178.6(7)
C19 N2 C7 C12 -1.7(10)
N2 C7 C8 C9 176.8(7)
C12 C7 C8 C9 -2.9(11)
C7 C8 C9 C10 1.5(13)
C8 C9 C10 C11 -0.5(13)
C9 C10 C11 C12 0.9(12)
N2 C7 C12 C13 3.3(10)
C8 C7 C12 C13 -177.0(7)
N2 C7 C12 C11 -176.4(6)
C8 C7 C12 C11 3.3(11)
C10 C11 C12 C13 178.0(7)
C10 C11 C12 C7 -2.3(11)
C7 C12 C13 C14 -2.8(10)
C11 C12 C13 C14 176.9(7)
C12 C13 C14 C19 0.7(10)
C12 C13 C14 C15 179.8(7)
C13 C14 C15 C16 178.8(7)
C19 C14 C15 C16 -2.2(10)
C14 C15 C16 C17 0.0(11)
C15 C16 C17 C18 1.4(12)
C16 C17 C18 C19 -0.5(11)
C7 N2 C19 C14 -0.5(10)
C7 N2 C19 C18 178.3(6)
C13 C14 C19 N2 1.0(10)
C15 C14 C19 N2 -178.1(6)
C13 C14 C19 C18 -177.8(6)
C15 C14 C19 C18 3.1(10)
C17 C18 C19 N2 179.5(7)
C17 C18 C19 C14 -1.8(10)
